data_2229926
loop_
_publ_author_name
'Ranjith, S.'
'SubbiahPandi, A.'
'Dhayalan, V.'
'MohanaKrishnan, A. K.'

_publ_section_title
;
 5-Methylphenanthro[2,3-<i>b</i>]thiophene
;
_journal_coeditor_code BT5506
_journal_issue 5
_journal_name_full 'Acta Crystallographica Section E'
_journal_page_first o1243
_journal_paper_doi 10.1107/S1600536811014838
_journal_volume 67
_journal_year 2011
_chemical_formula_iupac 'C17 H12 S'
_chemical_formula_moiety 'C17 H12 S'
_chemical_formula_sum 'C17 H12 S'
_chemical_formula_weight 248.33
_chemical_name_systematic
;
5-Methylphenanthro[2,3-<i>b</i>]thiophene
;
_space_group_IT_number 14
_symmetry_cell_setting monoclinic
_symmetry_space_group_name_Hall '-P 2yn'
_symmetry_space_group_name_H-M 'P 1 21/n 1'
_atom_sites_solution_hydrogens geom
_atom_sites_solution_primary direct
_atom_sites_solution_secondary difmap
_audit_creation_method SHELXL-97
_cell_angle_alpha 90.00
_cell_angle_beta 105.158(2)
_cell_angle_gamma 90.00
_cell_formula_units_Z 8
_cell_length_a 18.7011(10)
_cell_length_b 5.8199(3)
_cell_length_c 23.4546(14)
_cell_measurement_reflns_used 6983
_cell_measurement_temperature 293(2)
_cell_measurement_theta_max 29.7
_cell_measurement_theta_min 1.3
_cell_volume 2463.9(2)
_computing_cell_refinement 'APEX2 (Bruker, 2004)'
_computing_data_collection 'APEX2 (Bruker, 2004)'
_computing_data_reduction 'SAINT (Bruker, 2004)'
_computing_molecular_graphics 'ORTEP-3 (Farrugia, 1997)'
_computing_publication_material 'SHELXL97 (Sheldrick, 2008) and PLATON (Spek, 2009)'
_computing_structure_refinement 'SHELXL97 (Sheldrick, 2008)'
_computing_structure_solution 'SHELXS97 (Sheldrick, 2008)'
_diffrn_ambient_temperature 293(2)
_diffrn_measured_fraction_theta_full 1.000
_diffrn_measured_fraction_theta_max 0.999
_diffrn_measurement_device_type 'Bruker APEXII CCD area-detector'
_diffrn_measurement_method '\w and \f'
_diffrn_radiation_monochromator graphite
_diffrn_radiation_source 'fine-focus sealed tube'
_diffrn_radiation_type MoK\a
_diffrn_radiation_wavelength 0.71073
_diffrn_reflns_av_R_equivalents 0.0322
_diffrn_reflns_av_sigmaI/netI 0.0292
_diffrn_reflns_limit_h_max 26
_diffrn_reflns_limit_h_min -25
_diffrn_reflns_limit_k_max 8
_diffrn_reflns_limit_k_min -8
_diffrn_reflns_limit_l_max 32
_diffrn_reflns_limit_l_min -32
_diffrn_reflns_number 31917
_diffrn_reflns_theta_full 25.00
_diffrn_reflns_theta_max 29.70
_diffrn_reflns_theta_min 1.25
_diffrn_standards_number 0
_exptl_absorpt_coefficient_mu 0.239
_exptl_absorpt_correction_T_max 0.985
_exptl_absorpt_correction_T_min 0.981
_exptl_absorpt_correction_type multi-scan
_exptl_absorpt_process_details '(SADABS; Sheldrick, 1996)'
_exptl_crystal_colour colourless
_exptl_crystal_density_diffrn 1.339
_exptl_crystal_density_method 'not measured'
_exptl_crystal_description Block
_exptl_crystal_F_000 1040
_exptl_crystal_size_max 0.25
_exptl_crystal_size_mid 0.22
_exptl_crystal_size_min 0.19
_refine_diff_density_max 0.465
_refine_diff_density_min -0.295
_refine_ls_extinction_method none
_refine_ls_goodness_of_fit_ref 1.062
_refine_ls_hydrogen_treatment constr
_refine_ls_matrix_type full
_refine_ls_number_parameters 327
_refine_ls_number_reflns 6983
_refine_ls_number_restraints 2
_refine_ls_restrained_S_all 1.064
_refine_ls_R_factor_all 0.0916
_refine_ls_R_factor_gt 0.0552
_refine_ls_shift/su_max 0.001
_refine_ls_shift/su_mean 0.000
_refine_ls_structure_factor_coef Fsqd
_refine_ls_weighting_details 'calc w=1/[\s^2^(Fo^2^)+(0.1022P)^2^+0.5162P] where P=(Fo^2^+2Fc^2^)/3'
_refine_ls_weighting_scheme calc
_refine_ls_wR_factor_gt 0.1584
_refine_ls_wR_factor_ref 0.1952
_reflns_number_gt 4446
_reflns_number_total 6983
_reflns_threshold_expression I>2\s(I)
_cod_data_source_file bt5506.cif
_cod_data_source_block I
_cod_original_sg_symbol_H-M 'P 21/n'
_cod_database_code 2229926
_cod_database_fobs_code 2229926

loop_
_symmetry_equiv_pos_as_xyz
'x, y, z'
'-x+1/2, y+1/2, -z+1/2'
'-x, -y, -z'
'x-1/2, -y-1/2, z-1/2'

loop_
_atom_site_type_symbol
_atom_site_label
_atom_site_fract_x
_atom_site_fract_y
_atom_site_fract_z
_atom_site_U_iso_or_equiv
_atom_site_adp_type
_atom_site_calc_flag
_atom_site_refinement_flags
_atom_site_occupancy
_atom_site_symmetry_multiplicity
_atom_site_disorder_assembly
_atom_site_disorder_group
C C1' 0.33522(15) 0.2874(5) 0.07093(11) 0.0702(7) Uani d U 1 1 . .
H H1' 0.3227 0.3551 0.0337 0.084 Uiso calc R 1 1 . .
C C1 0.55737(13) 0.7887(4) 0.06335(10) 0.0601(6) Uani d U 1 1 . .
H H1 0.5490 0.8546 0.0261 0.072 Uiso calc R 1 1 . .
C C2 0.60214(13) 0.8818(4) 0.11144(10) 0.0516(5) Uani d U 1 1 . .
H H2 0.6274 1.0193 0.1114 0.062 Uiso calc R 1 1 . .
C C2' 0.31625(12) 0.3776(4) 0.11600(10) 0.0538(5) Uani d U 1 1 . .
H H2' 0.2897 0.5136 0.1144 0.065 Uiso calc R 1 1 . .
C C3 0.60700(11) 0.7451(3) 0.16387(9) 0.0431(4) Uani d . 1 1 . .
C C3' 0.34245(11) 0.2359(3) 0.16957(9) 0.0449(4) Uani d . 1 1 . .
C C4 0.56138(11) 0.5470(3) 0.15084(9) 0.0457(4) Uani d . 1 1 . .
C C4' 0.38181(11) 0.0412(3) 0.15862(9) 0.0451(4) Uani d . 1 1 . .
C C5 0.55612(11) 0.3950(3) 0.19459(10) 0.0487(5) Uani d . 1 1 . .
H H5 0.5255 0.2669 0.1856 0.058 Uiso calc R 1 1 . .
C C5' 0.41350(11) -0.1131(4) 0.20223(10) 0.0496(5) Uani d . 1 1 . .
H H5' 0.4394 -0.2397 0.1939 0.059 Uiso calc R 1 1 . .
C C6' 0.40615(10) -0.0763(3) 0.25924(9) 0.0438(4) Uani d . 1 1 . .
C C6 0.59727(11) 0.4349(3) 0.25262(9) 0.0446(4) Uani d . 1 1 . .
C C7 0.64532(10) 0.6288(3) 0.26671(9) 0.0411(4) Uani d . 1 1 . .
C C7' 0.36605(10) 0.1153(3) 0.27204(8) 0.0406(4) Uani d . 1 1 . .
C C8' 0.33449(11) 0.2692(3) 0.22664(9) 0.0461(4) Uani d . 1 1 . .
H H8' 0.3079 0.3951 0.2345 0.055 Uiso calc R 1 1 . .
C C8 0.64871(11) 0.7820(3) 0.22128(9) 0.0437(4) Uani d . 1 1 . .
H H8 0.6794 0.9101 0.2298 0.052 Uiso calc R 1 1 . .
C C9' 0.35973(10) 0.1459(3) 0.33238(9) 0.0431(4) Uani d . 1 1 . .
C C9 0.68848(11) 0.6597(3) 0.32765(8) 0.0416(4) Uani d . 1 1 . .
C C10' 0.31838(11) 0.3236(4) 0.34787(10) 0.0517(5) Uani d . 1 1 . .
H H10' 0.2927 0.4236 0.3187 0.062 Uiso calc R 1 1 . .
C C10 0.74001(12) 0.8395(4) 0.34412(9) 0.0489(5) Uani d . 1 1 . .
H H10 0.7475 0.9395 0.3153 0.059 Uiso calc R 1 1 . .
C C11' 0.31458(12) 0.3548(5) 0.40558(11) 0.0601(6) Uani d . 1 1 . .
H H11' 0.2870 0.4754 0.4149 0.072 Uiso calc R 1 1 . .
C C11 0.77956(13) 0.8707(4) 0.40190(10) 0.0567(5) Uani d . 1 1 . .
H H11 0.8128 0.9921 0.4119 0.068 Uiso calc R 1 1 . .
C C12' 0.35180(13) 0.2064(5) 0.44909(10) 0.0620(6) Uani d . 1 1 . .
H H12' 0.3492 0.2269 0.4878 0.074 Uiso calc R 1 1 . .
C C12 0.76975(13) 0.7205(4) 0.44519(10) 0.0597(6) Uani d . 1 1 . .
H H12 0.7965 0.7414 0.4843 0.072 Uiso calc R 1 1 . .
C C13' 0.39265(13) 0.0289(4) 0.43557(10) 0.0573(6) Uani d . 1 1 . .
H H13' 0.4176 -0.0697 0.4653 0.069 Uiso calc R 1 1 . .
C C13 0.72101(13) 0.5424(4) 0.43057(10) 0.0561(6) Uani d . 1 1 . .
H H13 0.7153 0.4424 0.4600 0.067 Uiso calc R 1 1 . .
C C14' 0.39736(10) -0.0063(3) 0.37744(9) 0.0444(4) Uani d . 1 1 . .
C C14 0.67910(12) 0.5061(3) 0.37200(9) 0.0459(5) Uani d . 1 1 . .
C C15' 0.44026(11) -0.1964(4) 0.36283(10) 0.0502(5) Uani d . 1 1 . .
C C15 0.62704(12) 0.3163(4) 0.35639(10) 0.0503(5) Uani d . 1 1 . .
C C16 0.59013(12) 0.2845(4) 0.29960(10) 0.0516(5) Uani d . 1 1 . .
H H16 0.5584 0.1591 0.2901 0.062 Uiso calc R 1 1 . .
C C16' 0.44238(12) -0.2279(4) 0.30675(10) 0.0517(5) Uani d . 1 1 . .
H H16' 0.4684 -0.3534 0.2980 0.062 Uiso calc R 1 1 . .
C C17' 0.48297(13) -0.3532(4) 0.41088(11) 0.0644(6) Uani d . 1 1 . .
H H17A 0.5035 -0.4779 0.3935 0.097 Uiso calc R 1 1 . .
H H17B 0.4503 -0.4131 0.4328 0.097 Uiso calc R 1 1 . .
H H17C 0.5223 -0.2686 0.4369 0.097 Uiso calc R 1 1 . .
C C17 0.61402(14) 0.1585(4) 0.40359(12) 0.0658(7) Uani d . 1 1 . .
H H17D 0.5801 0.0392 0.3856 0.099 Uiso calc R 1 1 . .
H H17E 0.5935 0.2445 0.4304 0.099 Uiso calc R 1 1 . .
H H17F 0.6602 0.0911 0.4248 0.099 Uiso calc R 1 1 . .
S S1 0.51607(4) 0.53496(12) 0.07611(3) 0.0620(2) Uani d . 1 1 . .
S S1' 0.38490(4) 0.03471(13) 0.08505(3) 0.0655(2) Uani d . 1 1 . .

loop_
_atom_site_aniso_label
_atom_site_aniso_U_11
_atom_site_aniso_U_22
_atom_site_aniso_U_33
_atom_site_aniso_U_12
_atom_site_aniso_U_13
_atom_site_aniso_U_23
C1' 0.0742(16) 0.0787(17) 0.0525(13) -0.0132(14) 0.0075(12) 0.0174(12)
C1 0.0656(14) 0.0640(14) 0.0512(12) 0.0067(11) 0.0162(10) 0.0135(11)
C2 0.0656(13) 0.0447(11) 0.0494(12) -0.0016(10) 0.0235(10) 0.0059(9)
C2' 0.0551(12) 0.0461(11) 0.0569(13) 0.0003(9) 0.0087(10) 0.0039(10)
C3 0.0492(10) 0.0382(9) 0.0471(10) 0.0007(8) 0.0218(8) 0.0017(8)
C3' 0.0431(10) 0.0442(10) 0.0451(10) -0.0050(8) 0.0073(8) -0.0005(8)
C4 0.0462(10) 0.0438(10) 0.0495(11) -0.0004(8) 0.0171(9) -0.0004(9)
C4' 0.0434(10) 0.0489(11) 0.0426(10) -0.0073(8) 0.0103(8) -0.0040(9)
C5 0.0506(11) 0.0390(10) 0.0594(13) -0.0073(8) 0.0193(10) -0.0007(9)
C5' 0.0480(11) 0.0456(11) 0.0548(12) 0.0030(9) 0.0130(9) -0.0045(9)
C6' 0.0407(10) 0.0410(10) 0.0475(11) 0.0008(8) 0.0077(8) -0.0011(8)
C6 0.0484(10) 0.0378(10) 0.0541(12) 0.0000(8) 0.0248(9) 0.0038(8)
C7 0.0473(10) 0.0356(9) 0.0466(10) 0.0028(8) 0.0232(8) 0.0019(8)
C7' 0.0368(9) 0.0419(10) 0.0416(10) -0.0029(7) 0.0075(7) -0.0029(8)
C8' 0.0467(10) 0.0422(10) 0.0483(11) 0.0028(8) 0.0105(8) -0.0032(9)
C8 0.0555(11) 0.0358(9) 0.0447(10) -0.0065(8) 0.0219(9) -0.0012(8)
C9' 0.0379(9) 0.0459(10) 0.0449(10) -0.0017(8) 0.0098(8) -0.0009(8)
C9 0.0482(10) 0.0391(10) 0.0434(10) 0.0057(8) 0.0225(8) 0.0021(8)
C10' 0.0453(10) 0.0554(12) 0.0540(12) 0.0048(9) 0.0124(9) -0.0041(10)
C10 0.0553(11) 0.0482(11) 0.0473(11) -0.0019(9) 0.0208(9) 0.0000(9)
C11' 0.0498(12) 0.0714(15) 0.0624(14) 0.0064(11) 0.0205(10) -0.0104(12)
C11 0.0562(12) 0.0620(13) 0.0537(13) 0.0018(11) 0.0178(10) -0.0061(11)
C12' 0.0543(12) 0.0867(18) 0.0479(12) -0.0021(12) 0.0187(10) -0.0068(12)
C12 0.0649(14) 0.0696(15) 0.0446(12) 0.0140(12) 0.0145(10) -0.0021(11)
C13' 0.0513(12) 0.0740(15) 0.0457(12) -0.0044(11) 0.0113(9) 0.0064(11)
C13 0.0670(14) 0.0600(13) 0.0466(12) 0.0194(11) 0.0244(10) 0.0099(10)
C14' 0.0374(9) 0.0502(11) 0.0436(10) -0.0045(8) 0.0072(8) 0.0029(9)
C14 0.0542(11) 0.0428(10) 0.0483(11) 0.0135(8) 0.0272(9) 0.0082(8)
C15' 0.0454(10) 0.0468(11) 0.0546(12) -0.0005(9) 0.0060(9) 0.0073(9)
C15 0.0589(12) 0.0428(11) 0.0599(13) 0.0107(9) 0.0346(10) 0.0149(9)
C16 0.0565(12) 0.0402(10) 0.0648(14) -0.0026(9) 0.0280(10) 0.0101(9)
C16' 0.0501(11) 0.0443(11) 0.0591(13) 0.0091(9) 0.0113(9) 0.0001(10)
C17' 0.0607(14) 0.0607(14) 0.0667(15) 0.0089(11) 0.0077(11) 0.0168(12)
C17 0.0743(15) 0.0596(14) 0.0740(16) 0.0110(12) 0.0380(13) 0.0299(12)
S1 0.0603(4) 0.0672(4) 0.0536(4) -0.0073(3) 0.0061(3) 0.0019(3)
S1' 0.0684(4) 0.0788(4) 0.0530(4) -0.0042(3) 0.0223(3) -0.0040(3)

loop_
_atom_type_symbol
_atom_type_description
_atom_type_scat_dispersion_real
_atom_type_scat_dispersion_imag
_atom_type_scat_source
C C 0.0033 0.0016 'International Tables Vol C Tables 4.2.6.8 and 6.1.1.4'
H H 0.0000 0.0000 'International Tables Vol C Tables 4.2.6.8 and 6.1.1.4'
S S 0.1246 0.1234 'International Tables Vol C Tables 4.2.6.8 and 6.1.1.4'

loop_
_geom_angle_atom_site_label_1
_geom_angle_atom_site_label_2
_geom_angle_atom_site_label_3
_geom_angle_site_symmetry_1
_geom_angle_site_symmetry_3
_geom_angle
_geom_angle_publ_flag
C2' C1' S1' . . 115.65(19) ?
C2' C1' H1' . . 122.2 ?
S1' C1' H1' . . 122.2 ?
C2 C1 S1 . . 114.30(17) ?
C2 C1 H1 . . 122.9 ?
S1 C1 H1 . . 122.9 ?
C1 C2 C3 . . 112.4(2) ?
C1 C2 H2 . . 123.8 ?
C3 C2 H2 . . 123.8 ?
C1' C2' C3' . . 111.3(2) ?
C1' C2' H2' . . 124.3 ?
C3' C2' H2' . . 124.3 ?
C8 C3 C4 . . 119.30(18) ?
C8 C3 C2 . . 129.41(19) ?
C4 C3 C2 . . 111.29(19) ?
C8' C3' C4' . . 118.48(18) ?
C8' C3' C2' . . 130.0(2) ?
C4' C3' C2' . . 111.52(19) ?
C5 C4 C3 . . 121.2(2) ?
C5 C4 S1 . . 127.90(17) ?
C3 C4 S1 . . 110.93(15) ?
C5' C4' C3' . . 122.2(2) ?
C5' C4' S1' . . 127.17(17) ?
C3' C4' S1' . . 110.59(15) ?
C4 C5 C6 . . 119.36(19) ?
C4 C5 H5 . . 120.3 ?
C6 C5 H5 . . 120.3 ?
C4' C5' C6' . . 118.82(19) ?
C4' C5' H5' . . 120.6 ?
C6' C5' H5' . . 120.6 ?
C5' C6' C7' . . 120.86(18) ?
C5' C6' C16' . . 120.13(18) ?
C7' C6' C16' . . 118.95(18) ?
C5 C6 C7 . . 120.71(18) ?
C5 C6 C16 . . 120.42(19) ?
C7 C6 C16 . . 118.84(19) ?
C8 C7 C6 . . 118.51(19) ?
C8 C7 C9 . . 122.88(18) ?
C6 C7 C9 . . 118.61(17) ?
C8' C7' C6' . . 118.90(18) ?
C8' C7' C9' . . 122.30(18) ?
C6' C7' C9' . . 118.80(17) ?
C3' C8' C7' . . 120.70(19) ?
C3' C8' H8' . . 119.7 ?
C7' C8' H8' . . 119.7 ?
C3 C8 C7 . . 120.92(18) ?
C3 C8 H8 . . 119.5 ?
C7 C8 H8 . . 119.5 ?
C10' C9' C14' . . 118.04(19) ?
C10' C9' C7' . . 122.22(18) ?
C14' C9' C7' . . 119.73(18) ?
C10 C9 C14 . . 118.38(19) ?
C10 C9 C7 . . 121.69(17) ?
C14 C9 C7 . . 119.93(18) ?
C11' C10' C9' . . 121.7(2) ?
C11' C10' H10' . . 119.2 ?
C9' C10' H10' . . 119.2 ?
C11 C10 C9 . . 121.5(2) ?
C11 C10 H10 . . 119.3 ?
C9 C10 H10 . . 119.3 ?
C12' C11' C10' . . 119.7(2) ?
C12' C11' H11' . . 120.1 ?
C10' C11' H11' . . 120.1 ?
C10 C11 C12 . . 119.9(2) ?
C10 C11 H11 . . 120.1 ?
C12 C11 H11 . . 120.1 ?
C13' C12' C11' . . 120.3(2) ?
C13' C12' H12' . . 119.8 ?
C11' C12' H12' . . 119.8 ?
C13 C12 C11 . . 120.2(2) ?
C13 C12 H12 . . 119.9 ?
C11 C12 H12 . . 119.9 ?
C12' C13' C14' . . 121.0(2) ?
C12' C13' H13' . . 119.5 ?
C14' C13' H13' . . 119.5 ?
C12 C13 C14 . . 121.6(2) ?
C12 C13 H13 . . 119.2 ?
C14 C13 H13 . . 119.2 ?
C13' C14' C9' . . 119.2(2) ?
C13' C14' C15' . . 121.09(19) ?
C9' C14' C15' . . 119.68(19) ?
C13 C14 C9 . . 118.5(2) ?
C13 C14 C15 . . 121.65(19) ?
C9 C14 C15 . . 119.8(2) ?
C16' C15' C14' . . 119.61(19) ?
C16' C15' C17' . . 120.4(2) ?
C14' C15' C17' . . 120.0(2) ?
C16 C15 C14 . . 119.40(18) ?
C16 C15 C17 . . 120.3(2) ?
C14 C15 C17 . . 120.3(2) ?
C15 C16 C6 . . 123.3(2) ?
C15 C16 H16 . . 118.4 ?
C6 C16 H16 . . 118.4 ?
C15' C16' C6' . . 123.1(2) ?
C15' C16' H16' . . 118.5 ?
C6' C16' H16' . . 118.5 ?
C15' C17' H17A . . 109.5 ?
C15' C17' H17B . . 109.5 ?
H17A C17' H17B . . 109.5 ?
C15' C17' H17C . . 109.5 ?
H17A C17' H17C . . 109.5 ?
H17B C17' H17C . . 109.5 ?
C15 C17 H17D . . 109.5 ?
C15 C17 H17E . . 109.5 ?
H17D C17 H17E . . 109.5 ?
C15 C17 H17F . . 109.5 ?
H17D C17 H17F . . 109.5 ?
H17E C17 H17F . . 109.5 ?
C1 S1 C4 . . 91.03(11) ?
C1' S1' C4' . . 90.93(12) ?

loop_
_geom_bond_atom_site_label_1
_geom_bond_atom_site_label_2
_geom_bond_site_symmetry_2
_geom_bond_distance
_geom_bond_publ_flag
C1' C2' . 1.310(3) ?
C1' S1' . 1.725(3) ?
C1' H1' . 0.9300 ?
C1 C2 . 1.331(3) ?
C1 S1 . 1.729(3) ?
C1 H1 . 0.9300 ?
C2 C3 . 1.447(3) ?
C2 H2 . 0.9300 ?
C2' C3' . 1.476(3) ?
C2' H2' . 0.9300 ?
C3 C8 . 1.385(3) ?
C3 C4 . 1.419(3) ?
C3' C8' . 1.398(3) ?
C3' C4' . 1.411(3) ?
C4 C5 . 1.378(3) ?
C4 S1 . 1.737(2) ?
C4' C5' . 1.373(3) ?
C4' S1' . 1.742(2) ?
C5 C6 . 1.397(3) ?
C5 H5 . 0.9300 ?
C5' C6' . 1.396(3) ?
C5' H5' . 0.9300 ?
C6' C7' . 1.419(3) ?
C6' C16' . 1.444(3) ?
C6 C7 . 1.426(3) ?
C6 C16 . 1.441(3) ?
C7 C8 . 1.404(3) ?
C7 C9 . 1.457(3) ?
C7' C8' . 1.399(3) ?
C7' C9' . 1.461(3) ?
C8' H8' . 0.9300 ?
C8 H8 . 0.9300 ?
C9' C10' . 1.395(3) ?
C9' C14' . 1.417(3) ?
C9 C10 . 1.407(3) ?
C9 C14 . 1.417(3) ?
C10' C11' . 1.386(3) ?
C10' H10' . 0.9300 ?
C10 C11 . 1.376(3) ?
C10 H10 . 0.9300 ?
C11' C12' . 1.379(3) ?
C11' H11' . 0.9300 ?
C11 C12 . 1.387(3) ?
C11 H11 . 0.9300 ?
C12' C13' . 1.371(3) ?
C12' H12' . 0.9300 ?
C12 C13 . 1.364(4) ?
C12 H12 . 0.9300 ?
C13' C14' . 1.404(3) ?
C13' H13' . 0.9300 ?
C13 C14 . 1.408(3) ?
C13 H13 . 0.9300 ?
C14' C15' . 1.459(3) ?
C14 C15 . 1.455(3) ?
C15' C16' . 1.339(3) ?
C15' C17' . 1.507(3) ?
C15 C16 . 1.343(3) ?
C15 C17 . 1.507(3) ?
C16 H16 . 0.9300 ?
C16' H16' . 0.9300 ?
C17' H17A . 0.9600 ?
C17' H17B . 0.9600 ?
C17' H17C . 0.9600 ?
C17 H17D . 0.9600 ?
C17 H17E . 0.9600 ?
C17 H17F . 0.9600 ?

loop_
_geom_hbond_atom_site_label_D
_geom_hbond_atom_site_label_H
_geom_hbond_atom_site_label_A
_geom_hbond_site_symmetry_A
_geom_hbond_distance_DH
_geom_hbond_distance_HA
_geom_hbond_distance_DA
_geom_hbond_angle_DHA
C2 H2 Cg4 2_655 0.93 2.84 3.612(3) 141
C2' H2' Cg14 2_555 0.93 2.85 3.619(3) 141
C11 H11 Cg1 2_655 0.93 2.72 3.515(3) 144
C11' H11' Cg11 2_555 0.93 2.82 3.610(3) 143
C17' H17B Cg14 1_545 0.96 2.98 3.581(3) 121
C17 H17F Cg4 1_545 0.96 2.92 3.565(3) 125

loop_
_geom_torsion_atom_site_label_1
_geom_torsion_atom_site_label_2
_geom_torsion_atom_site_label_3
_geom_torsion_atom_site_label_4
_geom_torsion_site_symmetry_1
_geom_torsion_site_symmetry_2
_geom_torsion_site_symmetry_3
_geom_torsion_site_symmetry_4
_geom_torsion
_geom_torsion_publ_flag
S1 C1 C2 C3 . . . . 1.1(3) ?
S1' C1' C2' C3' . . . . -0.4(3) ?
C1 C2 C3 C8 . . . . 178.3(2) ?
C1 C2 C3 C4 . . . . -1.1(3) ?
C1' C2' C3' C8' . . . . 179.8(2) ?
C1' C2' C3' C4' . . . . 0.6(3) ?
C8 C3 C4 C5 . . . . 2.0(3) ?
C2 C3 C4 C5 . . . . -178.43(19) ?
C8 C3 C4 S1 . . . . -178.83(15) ?
C2 C3 C4 S1 . . . . 0.7(2) ?
C8' C3' C4' C5' . . . . -1.2(3) ?
C2' C3' C4' C5' . . . . 178.05(19) ?
C8' C3' C4' S1' . . . . -179.91(15) ?
C2' C3' C4' S1' . . . . -0.6(2) ?
C3 C4 C5 C6 . . . . -0.9(3) ?
S1 C4 C5 C6 . . . . -179.89(16) ?
C3' C4' C5' C6' . . . . 0.3(3) ?
S1' C4' C5' C6' . . . . 178.75(16) ?
C4' C5' C6' C7' . . . . 0.7(3) ?
C4' C5' C6' C16' . . . . -176.45(19) ?
C4 C5 C6 C7 . . . . -1.0(3) ?
C4 C5 C6 C16 . . . . 177.11(19) ?
C5 C6 C7 C8 . . . . 1.8(3) ?
C16 C6 C7 C8 . . . . -176.34(18) ?
C5 C6 C7 C9 . . . . -178.46(17) ?
C16 C6 C7 C9 . . . . 3.4(3) ?
C5' C6' C7' C8' . . . . -0.7(3) ?
C16' C6' C7' C8' . . . . 176.44(18) ?
C5' C6' C7' C9' . . . . 179.81(18) ?
C16' C6' C7' C9' . . . . -3.0(3) ?
C4' C3' C8' C7' . . . . 1.2(3) ?
C2' C3' C8' C7' . . . . -177.96(19) ?
C6' C7' C8' C3' . . . . -0.2(3) ?
C9' C7' C8' C3' . . . . 179.21(17) ?
C4 C3 C8 C7 . . . . -1.2(3) ?
C2 C3 C8 C7 . . . . 179.37(19) ?
C6 C7 C8 C3 . . . . -0.7(3) ?
C9 C7 C8 C3 . . . . 179.61(17) ?
C8' C7' C9' C10' . . . . 3.6(3) ?
C6' C7' C9' C10' . . . . -176.94(18) ?
C8' C7' C9' C14' . . . . -175.43(18) ?
C6' C7' C9' C14' . . . . 4.0(3) ?
C8 C7 C9 C10 . . . . -3.9(3) ?
C6 C7 C9 C10 . . . . 176.38(17) ?
C8 C7 C9 C14 . . . . 176.23(17) ?
C6 C7 C9 C14 . . . . -3.5(3) ?
C14' C9' C10' C11' . . . . 1.0(3) ?
C7' C9' C10' C11' . . . . -178.1(2) ?
C14 C9 C10 C11 . . . . -1.4(3) ?
C7 C9 C10 C11 . . . . 178.70(19) ?
C9' C10' C11' C12' . . . . -0.6(4) ?
C9 C10 C11 C12 . . . . 1.0(3) ?
C10' C11' C12' C13' . . . . 0.2(4) ?
C10 C11 C12 C13 . . . . 0.0(3) ?
C11' C12' C13' C14' . . . . -0.2(4) ?
C11 C12 C13 C14 . . . . -0.5(3) ?
C12' C13' C14' C9' . . . . 0.6(3) ?
C12' C13' C14' C15' . . . . -179.4(2) ?
C10' C9' C14' C13' . . . . -0.9(3) ?
C7' C9' C14' C13' . . . . 178.15(18) ?
C10' C9' C14' C15' . . . . 179.06(18) ?
C7' C9' C14' C15' . . . . -1.9(3) ?
C12 C13 C14 C9 . . . . 0.1(3) ?
C12 C13 C14 C15 . . . . -179.93(19) ?
C10 C9 C14 C13 . . . . 0.9(3) ?
C7 C9 C14 C13 . . . . -179.26(17) ?
C10 C9 C14 C15 . . . . -179.12(17) ?
C7 C9 C14 C15 . . . . 0.8(3) ?
C13' C14' C15' C16' . . . . 178.6(2) ?
C9' C14' C15' C16' . . . . -1.4(3) ?
C13' C14' C15' C17' . . . . -2.5(3) ?
C9' C14' C15' C17' . . . . 177.52(19) ?
C13 C14 C15 C16 . . . . -177.8(2) ?
C9 C14 C15 C16 . . . . 2.2(3) ?
C13 C14 C15 C17 . . . . 2.9(3) ?
C9 C14 C15 C17 . . . . -177.15(18) ?
C14 C15 C16 C6 . . . . -2.3(3) ?
C17 C15 C16 C6 . . . . 177.00(19) ?
C5 C6 C16 C15 . . . . -178.7(2) ?
C7 C6 C16 C15 . . . . -0.5(3) ?
C14' C15' C16' C6' . . . . 2.4(3) ?
C17' C15' C16' C6' . . . . -176.44(19) ?
C5' C6' C16' C15' . . . . 177.0(2) ?
C7' C6' C16' C15' . . . . -0.2(3) ?
C2 C1 S1 C4 . . . . -0.56(19) ?
C5 C4 S1 C1 . . . . 178.9(2) ?
C3 C4 S1 C1 . . . . -0.11(16) ?
C2' C1' S1' C4' . . . . 0.0(2) ?
C5' C4' S1' C1' . . . . -178.2(2) ?
C3' C4' S1' C1' . . . . 0.36(16) ?
